data_7703532
loop_
_publ_author_name
'Frogley, Benjamin J.'
'Hill, Anthony F.'

_publ_section_title
;
 Metal coordination to bipyridyl carbynes.
;
_journal_issue 10
_journal_name_full 'Dalton transactions (Cambridge, England : 2003)'
_journal_page_first 3272
_journal_page_last 3283
_journal_paper_doi 10.1039/c9dt04744a
_journal_volume 49
_journal_year 2020
_chemical_formula_moiety 'C46 H51 B2N14 O4 W2, B F4, 2(C H2 Cl2)'
_chemical_formula_sum 'C48 H55 B3 Cl4 F4 N14 O4 W2'
_chemical_formula_weight 1509.99
_space_group_crystal_system monoclinic
_space_group_IT_number 14
_space_group_name_Hall '-P 2ybc'
_space_group_name_H-M_alt 'P 1 21/c 1'
_atom_sites_solution_hydrogens mixed
_audit_creation_method SHELXL-2016/6
_audit_update_record
;
2020-01-15 deposited with the CCDC.	2020-02-17 downloaded from the CCDC.
;
_cell_angle_alpha 90
_cell_angle_beta 90.562(3)
_cell_angle_gamma 90
_cell_formula_units_Z 4
_cell_length_a 17.5492(6)
_cell_length_b 20.7960(8)
_cell_length_c 16.0536(5)
_cell_measurement_reflns_used 13210
_cell_measurement_temperature 150.0(1)
_cell_measurement_theta_max 28.6760
_cell_measurement_theta_min 3.7880
_cell_volume 5858.5(4)
_computing_cell_refinement 'CrysAlisPro 1.171.40.36a (Rigaku OD, 2018)'
_computing_data_collection 'CrysAlisPro 1.171.40.36a (Rigaku OD, 2018)'
_computing_data_reduction 'CrysAlisPro 1.171.40.36a (Rigaku OD, 2018)'
_computing_molecular_graphics 'Mercury (Macrae et al., 2020)'
_computing_publication_material 'CIFTAB (Sheldrick, 2016)'
_computing_structure_refinement 'SHELXL-2016/6 (Sheldrick, 2016)'
_computing_structure_solution 'SHELXT 2014/5 (Sheldrick, 2014)'
_diffrn_ambient_temperature 150.0(1)
_diffrn_detector_area_resol_mean 5.1872
_diffrn_measured_fraction_theta_full 0.997
_diffrn_measured_fraction_theta_max 0.803
_diffrn_measurement_device_type 'New Xcalibur, Atlas'
_diffrn_measurement_method '\w scans'
_diffrn_radiation_type MoK\a
_diffrn_radiation_wavelength 0.71073
_diffrn_reflns_av_R_equivalents 0.0410
_diffrn_reflns_av_unetI/netI 0.0531
_diffrn_reflns_Laue_measured_fraction_full 0.997
_diffrn_reflns_Laue_measured_fraction_max 0.803
_diffrn_reflns_limit_h_max 23
_diffrn_reflns_limit_h_min -21
_diffrn_reflns_limit_k_max 28
_diffrn_reflns_limit_k_min -20
_diffrn_reflns_limit_l_max 20
_diffrn_reflns_limit_l_min -20
_diffrn_reflns_number 32573
_diffrn_reflns_point_group_measured_fraction_full 0.997
_diffrn_reflns_point_group_measured_fraction_max 0.803
_diffrn_reflns_theta_full 25.242
_diffrn_reflns_theta_max 28.996
_diffrn_reflns_theta_min 3.301
_diffrn_source 'fine-focus sealed X-ray tube'
_exptl_absorpt_coefficient_mu 4.174
_exptl_absorpt_correction_T_max 1.00000
_exptl_absorpt_correction_T_min 0.70101
_exptl_absorpt_correction_type multi-scan
_exptl_absorpt_process_details
;
CrysAlisPro 1.171.40.36a (Rigaku Oxford Diffraction, 2018)
Empirical absorption correction using spherical harmonics,
 implemented in SCALE3 ABSPACK scaling algorithm.
;
_exptl_crystal_colour yellow
_exptl_crystal_density_diffrn 1.712
_exptl_crystal_description needle
_exptl_crystal_F_000 2960
_exptl_crystal_size_max 0.342
_exptl_crystal_size_mid 0.244
_exptl_crystal_size_min 0.028
_refine_diff_density_max 1.202
_refine_diff_density_min -1.125
_refine_diff_density_rms 0.128
_refine_ls_extinction_method none
_refine_ls_goodness_of_fit_ref 1.021
_refine_ls_hydrogen_treatment mixed
_refine_ls_matrix_type full
_refine_ls_number_parameters 678
_refine_ls_number_reflns 12503
_refine_ls_number_restraints 0
_refine_ls_restrained_S_all 1.021
_refine_ls_R_factor_all 0.0493
_refine_ls_R_factor_gt 0.0336
_refine_ls_shift/su_max 0.003
_refine_ls_shift/su_mean 0.000
_refine_ls_structure_factor_coef Fsqd
_refine_ls_weighting_details 'w=1/[\s^2^(Fo^2^)+(0.0297P)^2^+4.3777P] where P=(Fo^2^+2Fc^2^)/3'
_refine_ls_weighting_scheme calc
_refine_ls_wR_factor_gt 0.0685
_refine_ls_wR_factor_ref 0.0744
_reflns_Friedel_coverage 0.000
_reflns_number_gt 9916
_reflns_number_total 12503
_reflns_threshold_expression 'I > 2\s(I)'
_cod_data_source_file c9dt04744a2.cif
_cod_data_source_block Compound_5
_cod_depositor_comments 'Adding full bibliography for 7703525--7703535.cif.'
_cod_original_sg_symbol_H-M 'P 21/c'
_cod_database_code 7703532
_smtbx_masks_special_details
;
Two equivalents of dichloromethane of solvation 
were removed using a solvent mask.
;
_shelx_shelxl_version_number 2016/6
_shelx_space_group_comment
;
The symmetry employed for this shelxl refinement is uniquely defined
by the following loop, which should always be used as a source of
symmetry information in preference to the above space-group names.
They are only intended as comments.
;

loop_
_space_group_symop_operation_xyz
'x, y, z'
'-x, y+1/2, -z+1/2'
'-x, -y, -z'
'x, -y-1/2, z-1/2'

loop_
_atom_site_label
_atom_site_type_symbol
_atom_site_fract_x
_atom_site_fract_y
_atom_site_fract_z
_atom_site_U_iso_or_equiv
_atom_site_adp_type
_atom_site_occupancy
_atom_site_site_symmetry_order
_atom_site_calc_flag
_atom_site_refinement_flags_posn
_atom_site_refinement_flags_adp
_atom_site_refinement_flags_occupancy
_atom_site_disorder_assembly
_atom_site_disorder_group
W1 W 0.67400(2) 0.23215(2) 0.49502(2) 0.01678(5) Uani 1 1 d . . . . .
W2 W 0.62195(2) 0.57283(2) 0.73223(2) 0.02066(5) Uani 1 1 d . . . . .
N3 N 0.72404(19) 0.32091(17) 0.44560(19) 0.0177(7) Uani 1 1 d . . . . .
N5 N 0.75712(19) 0.24962(16) 0.59512(19) 0.0175(7) Uani 1 1 d . . . . .
N9 N 0.67909(19) 0.57199(17) 0.8550(2) 0.0204(8) Uani 1 1 d . . . . .
N11 N 0.7251(2) 0.51982(17) 0.6980(2) 0.0207(8) Uani 1 1 d . . . . .
N12 N 0.79555(19) 0.53978(17) 0.7254(2) 0.0221(8) Uani 1 1 d . . . . .
F3 F 0.81682(18) 0.59628(18) 0.17525(19) 0.0578(9) Uani 1 1 d . . . . .
N2 N 0.84612(19) 0.21563(18) 0.4445(2) 0.0210(8) Uani 1 1 d . . . . .
N4 N 0.80109(19) 0.32992(17) 0.4462(2) 0.0192(8) Uani 1 1 d . . . . .
N6 N 0.82872(19) 0.27291(17) 0.5795(2) 0.0195(8) Uani 1 1 d . . . . .
N1 N 0.7761(2) 0.18755(17) 0.4313(2) 0.0225(8) Uani 1 1 d . . . . .
N13 N 0.6956(2) 0.66098(18) 0.7143(2) 0.0252(8) Uani 1 1 d . . . . .
N10 N 0.7551(2) 0.58590(19) 0.8620(2) 0.0250(8) Uani 1 1 d . . . . .
O2 O 0.5661(2) 0.19627(19) 0.3439(2) 0.0438(9) Uani 1 1 d . . . . .
C2 C 0.6436(3) 0.1451(2) 0.5366(3) 0.0253(10) Uani 1 1 d . . . . .
N14 N 0.7715(2) 0.65847(18) 0.7387(2) 0.0243(8) Uani 1 1 d . . . . .
O4 O 0.48656(19) 0.66196(18) 0.7842(2) 0.0431(9) Uani 1 1 d . . . . .
N8 N 0.4765(2) 0.41932(18) 0.6972(2) 0.0238(8) Uani 1 1 d . . . . .
O1 O 0.6215(2) 0.09613(17) 0.5576(2) 0.0419(9) Uani 1 1 d . . . . .
O3 O 0.5664(2) 0.5850(2) 0.5456(2) 0.0480(10) Uani 1 1 d . . . . .
C1 C 0.5832(2) 0.2566(2) 0.5405(2) 0.0193(9) Uani 1 1 d . . . . .
F1 F 0.8438(2) 0.53107(17) 0.2809(2) 0.0719(11) Uani 1 1 d . . . . .
N7 N 0.48746(19) 0.31427(17) 0.6144(2) 0.0218(8) Uani 1 1 d . . . . .
H7 H 0.522880 0.341556 0.625757 0.026 Uiso 1 1 calc R U . . .
C14 C 0.5481(2) 0.5120(2) 0.7402(3) 0.0237(10) Uani 1 1 d . . . . .
C3 C 0.6079(3) 0.2112(2) 0.3962(3) 0.0267(10) Uani 1 1 d . . . . .
C15 C 0.5871(3) 0.5813(2) 0.6139(3) 0.0317(11) Uani 1 1 d . . . . .
F2 F 0.8387(3) 0.6367(2) 0.3001(2) 0.0932(14) Uani 1 1 d . . . . .
C13 C 0.4781(2) 0.4752(2) 0.7393(2) 0.0224(10) Uani 1 1 d . . . . .
C16 C 0.5378(3) 0.6306(2) 0.7654(3) 0.0309(11) Uani 1 1 d . . . . .
C28 C 0.6927(2) 0.3735(2) 0.4094(2) 0.0217(9) Uani 1 1 d . . . . .
C43 C 0.7358(3) 0.4671(2) 0.6516(3) 0.0261(10) Uani 1 1 d . . . . .
C45 C 0.8502(3) 0.5000(2) 0.6953(3) 0.0290(11) Uani 1 1 d . . . . .
B1 B 0.8541(3) 0.2807(2) 0.4889(3) 0.0203(11) Uani 1 1 d . . . . .
C27 C 0.6089(2) 0.3815(2) 0.3993(3) 0.0301(11) Uani 1 1 d . . . . .
H27A H 0.589534 0.349034 0.362235 0.045 Uiso 1 1 calc R U . . .
H27B H 0.598133 0.423255 0.376589 0.045 Uiso 1 1 calc R U . . .
H27C H 0.584986 0.377343 0.452554 0.045 Uiso 1 1 calc R U . . .
C5 C 0.4484(2) 0.2191(2) 0.5502(3) 0.0245(10) Uani 1 1 d . . . . .
H5 H 0.458602 0.182887 0.518220 0.029 Uiso 1 1 calc R U . . .
C18 C 0.7879(3) 0.1319(2) 0.3908(3) 0.0268(10) Uani 1 1 d . . . . .
C38 C 0.6538(3) 0.5617(2) 0.9323(3) 0.0247(10) Uani 1 1 d . . . . .
C10 C 0.3449(3) 0.4063(2) 0.7299(3) 0.0292(11) Uani 1 1 d . . . . .
H10 H 0.300388 0.382188 0.725415 0.035 Uiso 1 1 calc R U . . .
C9 C 0.4114(2) 0.3860(2) 0.6926(2) 0.0235(10) Uani 1 1 d . . . . .
C6 C 0.3757(3) 0.2293(2) 0.5805(3) 0.0281(11) Uani 1 1 d . . . . .
H6 H 0.337226 0.199726 0.568986 0.034 Uiso 1 1 calc R U . . .
C20 C 0.9009(3) 0.1762(2) 0.4139(3) 0.0277(11) Uani 1 1 d . . . . .
C17 C 0.7254(3) 0.0887(2) 0.3637(3) 0.0434(14) Uani 1 1 d . . . . .
H17A H 0.695413 0.076887 0.410944 0.065 Uiso 1 1 calc R U . . .
H17B H 0.746540 0.050704 0.338951 0.065 Uiso 1 1 calc R U . . .
H17C H 0.693776 0.110438 0.323497 0.065 Uiso 1 1 calc R U . . .
F4 F 0.9336(2) 0.5944(3) 0.2244(4) 0.131(2) Uani 1 1 d . . . . .
C4 C 0.5059(2) 0.2630(2) 0.5677(2) 0.0201(9) Uani 1 1 d . . . . .
C12 C 0.4121(2) 0.4984(2) 0.7795(3) 0.0284(11) Uani 1 1 d . . . . .
H12 H 0.413513 0.536810 0.809270 0.034 Uiso 1 1 calc R U . . .
C29 C 0.7501(3) 0.4148(2) 0.3864(3) 0.0303(11) Uani 1 1 d . . . . .
H29 H 0.744221 0.454458 0.360268 0.036 Uiso 1 1 calc R U . . .
C19 C 0.8656(3) 0.1239(2) 0.3794(3) 0.0315(11) Uani 1 1 d . . . . .
H19 H 0.889249 0.089410 0.353257 0.038 Uiso 1 1 calc R U . . .
C42 C 0.6724(3) 0.4303(3) 0.6130(3) 0.0428(14) Uani 1 1 d . . . . .
H42A H 0.636356 0.418764 0.655016 0.064 Uiso 1 1 calc R U . . .
H42B H 0.692116 0.392044 0.587623 0.064 Uiso 1 1 calc R U . . .
H42C H 0.647696 0.456303 0.571367 0.064 Uiso 1 1 calc R U . . .
C22 C 0.6835(3) 0.2162(3) 0.7193(3) 0.0382(13) Uani 1 1 d . . . . .
H22A H 0.639797 0.240872 0.702395 0.057 Uiso 1 1 calc R U . . .
H22B H 0.689599 0.218607 0.778696 0.057 Uiso 1 1 calc R U . . .
H22C H 0.676499 0.172144 0.703003 0.057 Uiso 1 1 calc R U . . .
C25 C 0.8678(3) 0.2804(2) 0.6517(3) 0.0273(10) Uani 1 1 d . . . . .
C7 C 0.3600(2) 0.2832(2) 0.6277(3) 0.0268(10) Uani 1 1 d . . . . .
H7A H 0.311128 0.290287 0.647618 0.032 Uiso 1 1 calc R U . . .
C30 C 0.8176(3) 0.3863(2) 0.4095(3) 0.0289(11) Uani 1 1 d . . . . .
C8 C 0.4172(2) 0.3260(2) 0.6447(2) 0.0224(10) Uani 1 1 d . . . . .
C40 C 0.7760(3) 0.5855(3) 0.9427(3) 0.0357(12) Uani 1 1 d . . . . .
C33 C 0.6856(3) 0.7194(2) 0.6803(3) 0.0345(12) Uani 1 1 d . . . . .
C23 C 0.7527(3) 0.2424(2) 0.6786(2) 0.0256(10) Uani 1 1 d . . . . .
B2 B 0.8028(3) 0.5980(3) 0.7829(3) 0.0253(12) Uani 1 1 d . . . . .
C11 C 0.3462(3) 0.4632(2) 0.7737(3) 0.0291(11) Uani 1 1 d . . . . .
H11 H 0.302254 0.477862 0.799472 0.035 Uiso 1 1 calc R U . . .
C24 C 0.8211(3) 0.2615(2) 0.7150(3) 0.0299(11) Uani 1 1 d . . . . .
H24 H 0.832996 0.261406 0.771625 0.036 Uiso 1 1 calc R U . . .
C46 C 0.9331(3) 0.5101(3) 0.7121(4) 0.0463(14) Uani 1 1 d . . . . .
H46A H 0.947739 0.552042 0.693130 0.069 Uiso 1 1 calc R U . . .
H46B H 0.962032 0.478036 0.683219 0.069 Uiso 1 1 calc R U . . .
H46C H 0.942956 0.506684 0.770901 0.069 Uiso 1 1 calc R U . . .
C35 C 0.8069(3) 0.7136(2) 0.7197(3) 0.0322(12) Uani 1 1 d . . . . .
C44 C 0.8135(3) 0.4536(2) 0.6482(3) 0.0329(12) Uani 1 1 d . . . . .
H44 H 0.836242 0.419803 0.619746 0.039 Uiso 1 1 calc R U . . .
C37 C 0.5738(3) 0.5418(2) 0.9495(3) 0.0301(11) Uani 1 1 d . . . . .
H37A H 0.539196 0.571920 0.924214 0.045 Uiso 1 1 calc R U . . .
H37B H 0.565956 0.540957 1.008594 0.045 Uiso 1 1 calc R U . . .
H37C H 0.564895 0.499746 0.926823 0.045 Uiso 1 1 calc R U . . .
C34 C 0.7534(3) 0.7529(2) 0.6816(3) 0.0377(13) Uani 1 1 d . . . . .
H34 H 0.761564 0.794022 0.660813 0.045 Uiso 1 1 calc R U . . .
B3 B 0.8634(4) 0.5876(3) 0.2441(4) 0.0455(16) Uani 1 1 d . . . . .
C21 C 0.9832(3) 0.1930(3) 0.4193(3) 0.0440(14) Uani 1 1 d . . . . .
H21A H 0.991647 0.233524 0.392381 0.066 Uiso 1 1 calc R U . . .
H21B H 1.012650 0.160254 0.392364 0.066 Uiso 1 1 calc R U . . .
H21C H 0.998485 0.195975 0.476799 0.066 Uiso 1 1 calc R U . . .
C32 C 0.6101(3) 0.7417(3) 0.6479(3) 0.0503(15) Uani 1 1 d . . . . .
H32A H 0.590574 0.710933 0.608574 0.075 Uiso 1 1 calc R U . . .
H32B H 0.615992 0.782587 0.621022 0.075 Uiso 1 1 calc R U . . .
H32C H 0.575267 0.745854 0.693319 0.075 Uiso 1 1 calc R U . . .
C26 C 0.9472(3) 0.3044(3) 0.6559(3) 0.0360(12) Uani 1 1 d . . . . .
H26A H 0.980793 0.273058 0.632147 0.054 Uiso 1 1 calc R U . . .
H26B H 0.961433 0.311755 0.713027 0.054 Uiso 1 1 calc R U . . .
H26C H 0.950899 0.343920 0.625351 0.054 Uiso 1 1 calc R U . . .
C39 C 0.7124(3) 0.5701(3) 0.9886(3) 0.0350(12) Uani 1 1 d . . . . .
H39 H 0.709831 0.566261 1.046258 0.042 Uiso 1 1 calc R U . . .
C41 C 0.8555(3) 0.5998(4) 0.9712(3) 0.072(2) Uani 1 1 d . . . . .
H41A H 0.889593 0.568207 0.948892 0.108 Uiso 1 1 calc R U . . .
H41B H 0.857951 0.598611 1.030945 0.108 Uiso 1 1 calc R U . . .
H41C H 0.870068 0.641722 0.952069 0.108 Uiso 1 1 calc R U . . .
C31 C 0.8975(3) 0.4101(3) 0.4015(4) 0.0509(16) Uani 1 1 d . . . . .
H31A H 0.921634 0.410742 0.455408 0.076 Uiso 1 1 calc R U . . .
H31B H 0.896893 0.452826 0.378771 0.076 Uiso 1 1 calc R U . . .
H31C H 0.925263 0.382155 0.365176 0.076 Uiso 1 1 calc R U . . .
C36 C 0.8887(3) 0.7253(3) 0.7388(4) 0.0507(16) Uani 1 1 d . . . . .
H36A H 0.896623 0.724794 0.798028 0.076 Uiso 1 1 calc R U . . .
H36B H 0.903383 0.766421 0.717023 0.076 Uiso 1 1 calc R U . . .
H36C H 0.918892 0.692233 0.713624 0.076 Uiso 1 1 calc R U . . .
H1 H 0.914(2) 0.2956(19) 0.484(2) 0.014(10) Uiso 1 1 d . . . . .
H2 H 0.861(3) 0.602(2) 0.803(2) 0.025(12) Uiso 1 1 d . . . . .

loop_
_atom_site_aniso_label
_atom_site_aniso_U_11
_atom_site_aniso_U_22
_atom_site_aniso_U_33
_atom_site_aniso_U_23
_atom_site_aniso_U_13
_atom_site_aniso_U_12
W1 0.01754(10) 0.01789(9) 0.01497(8) -0.00160(7) 0.00236(6) -0.00212(7)
W2 0.01725(10) 0.02157(10) 0.02312(9) -0.00386(8) -0.00228(7) 0.00128(7)
N3 0.0188(19) 0.0207(19) 0.0136(16) -0.0005(15) 0.0036(13) 0.0002(15)
N5 0.0201(19) 0.0171(18) 0.0154(16) -0.0010(14) 0.0032(14) 0.0003(15)
N9 0.0165(19) 0.0189(19) 0.0256(18) 0.0013(16) -0.0022(14) -0.0013(15)
N11 0.024(2) 0.021(2) 0.0175(17) -0.0016(15) 0.0018(14) 0.0024(16)
N12 0.0135(19) 0.022(2) 0.0312(19) 0.0037(17) 0.0011(14) -0.0033(16)
F3 0.053(2) 0.074(3) 0.0460(18) 0.0053(18) 0.0004(15) 0.0111(18)
N2 0.0173(19) 0.027(2) 0.0191(17) 0.0026(16) 0.0031(14) 0.0029(16)
N4 0.0162(19) 0.0193(19) 0.0221(18) 0.0050(15) 0.0001(14) -0.0032(15)
N6 0.0152(19) 0.022(2) 0.0212(18) -0.0015(16) -0.0027(14) -0.0005(15)
N1 0.028(2) 0.020(2) 0.0188(17) 0.0001(16) 0.0044(15) 0.0026(16)
N13 0.028(2) 0.024(2) 0.0237(19) 0.0008(17) -0.0002(16) 0.0020(17)
N10 0.017(2) 0.033(2) 0.0251(19) 0.0035(17) -0.0016(15) -0.0051(17)
O2 0.041(2) 0.059(3) 0.0313(18) -0.0085(18) -0.0105(16) -0.0056(19)
C2 0.031(3) 0.026(3) 0.019(2) -0.004(2) 0.0048(18) -0.003(2)
N14 0.024(2) 0.025(2) 0.0240(18) -0.0003(17) 0.0044(15) -0.0059(17)
O4 0.032(2) 0.049(2) 0.048(2) -0.0180(19) -0.0065(16) 0.0212(18)
N8 0.017(2) 0.027(2) 0.0268(19) -0.0060(17) 0.0035(15) -0.0029(16)
O1 0.057(2) 0.028(2) 0.041(2) 0.0028(17) 0.0141(17) -0.0168(18)
O3 0.038(2) 0.074(3) 0.032(2) -0.0047(19) -0.0064(16) 0.007(2)
C1 0.025(2) 0.016(2) 0.0167(19) -0.0029(17) -0.0026(17) -0.0007(18)
F1 0.109(3) 0.043(2) 0.065(2) 0.0227(19) 0.011(2) -0.008(2)
N7 0.0176(19) 0.022(2) 0.0262(19) -0.0024(16) 0.0031(15) -0.0044(16)
C14 0.018(2) 0.028(2) 0.025(2) -0.007(2) 0.0004(17) 0.0081(19)
C3 0.028(3) 0.030(3) 0.023(2) -0.003(2) 0.004(2) -0.006(2)
C15 0.028(3) 0.036(3) 0.031(3) -0.003(2) -0.002(2) 0.003(2)
F2 0.159(4) 0.063(3) 0.057(2) -0.001(2) -0.013(2) -0.009(3)
C13 0.016(2) 0.029(3) 0.022(2) -0.001(2) -0.0008(17) 0.0018(19)
C16 0.028(3) 0.037(3) 0.027(2) -0.011(2) -0.0116(19) 0.001(2)
C28 0.021(2) 0.025(2) 0.019(2) 0.0010(19) -0.0004(17) 0.0055(19)
C43 0.030(3) 0.023(2) 0.026(2) 0.001(2) 0.0044(19) 0.006(2)
C45 0.024(3) 0.027(3) 0.037(3) 0.014(2) 0.007(2) 0.008(2)
B1 0.017(3) 0.024(3) 0.020(2) 0.003(2) 0.0008(19) 0.001(2)
C27 0.029(3) 0.029(3) 0.032(2) 0.007(2) -0.0031(19) 0.009(2)
C5 0.025(3) 0.024(2) 0.025(2) -0.004(2) -0.0005(18) -0.002(2)
C18 0.040(3) 0.019(2) 0.022(2) 0.0011(19) 0.0078(19) 0.005(2)
C38 0.028(3) 0.022(2) 0.024(2) 0.0042(19) 0.0038(19) 0.000(2)
C10 0.021(2) 0.033(3) 0.033(2) -0.001(2) 0.0084(19) -0.004(2)
C9 0.019(2) 0.031(3) 0.021(2) 0.002(2) 0.0015(17) -0.001(2)
C6 0.026(3) 0.026(3) 0.033(2) 0.000(2) -0.0009(19) -0.009(2)
C20 0.027(3) 0.035(3) 0.021(2) 0.003(2) 0.0077(18) 0.013(2)
C17 0.056(4) 0.029(3) 0.046(3) -0.017(3) 0.015(3) 0.001(3)
F4 0.038(3) 0.182(6) 0.171(5) 0.095(4) -0.009(3) -0.009(3)
C4 0.023(2) 0.022(2) 0.0154(19) 0.0027(18) 0.0014(17) -0.0007(19)
C12 0.024(3) 0.033(3) 0.028(2) -0.010(2) 0.0032(19) 0.002(2)
C29 0.030(3) 0.026(3) 0.035(3) 0.015(2) 0.003(2) 0.002(2)
C19 0.046(3) 0.024(3) 0.024(2) 0.000(2) 0.010(2) 0.017(2)
C42 0.037(3) 0.043(3) 0.049(3) -0.022(3) 0.002(2) 0.002(3)
C22 0.041(3) 0.060(4) 0.014(2) 0.003(2) 0.007(2) -0.008(3)
C25 0.031(3) 0.023(2) 0.027(2) -0.006(2) -0.0067(19) 0.001(2)
C7 0.016(2) 0.036(3) 0.029(2) 0.004(2) 0.0044(18) -0.002(2)
C30 0.025(3) 0.029(3) 0.032(2) 0.011(2) -0.0008(19) -0.003(2)
C8 0.018(2) 0.027(2) 0.022(2) 0.0007(19) 0.0036(17) -0.0002(19)
C40 0.023(3) 0.058(4) 0.026(2) 0.005(2) -0.0088(19) -0.006(2)
C33 0.057(4) 0.022(3) 0.025(2) 0.000(2) 0.000(2) 0.004(2)
C23 0.035(3) 0.027(3) 0.014(2) -0.0025(19) 0.0016(18) -0.002(2)
B2 0.021(3) 0.031(3) 0.024(3) 0.002(2) -0.001(2) -0.008(2)
C11 0.021(2) 0.037(3) 0.030(2) -0.003(2) 0.0087(19) 0.007(2)
C24 0.034(3) 0.037(3) 0.019(2) -0.004(2) -0.0047(19) 0.002(2)
C46 0.025(3) 0.048(4) 0.066(4) 0.005(3) 0.006(3) 0.008(3)
C35 0.043(3) 0.021(2) 0.032(3) -0.002(2) 0.012(2) -0.005(2)
C44 0.033(3) 0.024(3) 0.042(3) -0.001(2) 0.013(2) 0.005(2)
C37 0.027(3) 0.032(3) 0.032(2) 0.000(2) 0.006(2) -0.003(2)
C34 0.059(4) 0.018(2) 0.036(3) 0.005(2) 0.014(3) -0.006(2)
B3 0.042(4) 0.043(4) 0.051(4) 0.012(3) -0.001(3) -0.006(3)
C21 0.028(3) 0.062(4) 0.043(3) 0.001(3) 0.010(2) 0.016(3)
C32 0.070(4) 0.036(3) 0.044(3) 0.010(3) -0.019(3) 0.010(3)
C26 0.027(3) 0.043(3) 0.039(3) -0.003(2) -0.010(2) -0.002(2)
C39 0.036(3) 0.051(3) 0.018(2) 0.007(2) -0.002(2) -0.005(3)
C41 0.034(3) 0.145(7) 0.036(3) 0.008(4) -0.015(2) -0.025(4)
C31 0.036(3) 0.047(4) 0.070(4) 0.035(3) 0.001(3) -0.012(3)
C36 0.043(3) 0.035(3) 0.074(4) -0.006(3) 0.019(3) -0.017(3)

loop_
_atom_type_symbol
_atom_type_description
_atom_type_scat_dispersion_real
_atom_type_scat_dispersion_imag
_atom_type_scat_source
C C 0.0033 0.0016 'International Tables Vol C Tables 4.2.6.8 and 6.1.1.4'
H H 0.0000 0.0000 'International Tables Vol C Tables 4.2.6.8 and 6.1.1.4'
B B 0.0013 0.0007 'International Tables Vol C Tables 4.2.6.8 and 6.1.1.4'
Cl Cl 0.1484 0.1585 'International Tables Vol C Tables 4.2.6.8 and 6.1.1.4'
F F 0.0171 0.0103 'International Tables Vol C Tables 4.2.6.8 and 6.1.1.4'
N N 0.0061 0.0033 'International Tables Vol C Tables 4.2.6.8 and 6.1.1.4'
O O 0.0106 0.0060 'International Tables Vol C Tables 4.2.6.8 and 6.1.1.4'
W W -0.8490 6.8722 'International Tables Vol C Tables 4.2.6.8 and 6.1.1.4'

loop_
_geom_angle_atom_site_label_1
_geom_angle_atom_site_label_2
_geom_angle_atom_site_label_3
_geom_angle
_geom_angle_site_symmetry_1
_geom_angle_site_symmetry_3
_geom_angle_publ_flag
C1 W1 C2 83.27(18) . . ?
C1 W1 C3 82.92(18) . . ?
C2 W1 C3 85.05(18) . . ?
C1 W1 N5 103.72(15) . . ?
C2 W1 N5 94.76(16) . . ?
C3 W1 N5 173.30(15) . . ?
C1 W1 N3 105.25(15) . . ?
C2 W1 N3 171.36(15) . . ?
C3 W1 N3 97.30(15) . . ?
N5 W1 N3 81.94(12) . . ?
C1 W1 N1 170.70(16) . . ?
C2 W1 N1 89.70(15) . . ?
C3 W1 N1 90.44(15) . . ?
N5 W1 N1 82.86(12) . . ?
N3 W1 N1 81.98(12) . . ?
C14 W2 C16 82.46(19) . . ?
C14 W2 C15 85.2(2) . . ?
C16 W2 C15 88.86(18) . . ?
C14 W2 N11 104.98(16) . . ?
C16 W2 N11 172.47(17) . . ?
C15 W2 N11 92.96(16) . . ?
C14 W2 N9 104.50(16) . . ?
C16 W2 N9 95.66(15) . . ?
C15 W2 N9 169.72(16) . . ?
N11 W2 N9 81.41(12) . . ?
C14 W2 N13 169.10(16) . . ?
C16 W2 N13 88.40(17) . . ?
C15 W2 N13 88.69(17) . . ?
N11 W2 N13 84.34(13) . . ?
N9 W2 N13 82.23(13) . . ?
C28 N3 N4 106.9(3) . . ?
C28 N3 W1 132.3(3) . . ?
N4 N3 W1 120.8(2) . . ?
C23 N5 N6 106.4(3) . . ?
C23 N5 W1 131.7(3) . . ?
N6 N5 W1 121.9(2) . . ?
C38 N9 N10 106.8(3) . . ?
C38 N9 W2 132.7(3) . . ?
N10 N9 W2 120.4(2) . . ?
C43 N11 N12 107.1(3) . . ?
C43 N11 W2 132.2(3) . . ?
N12 N11 W2 120.7(3) . . ?
C45 N12 N11 109.8(4) . . ?
C45 N12 B2 130.0(4) . . ?
N11 N12 B2 120.2(3) . . ?
C20 N2 N1 108.8(4) . . ?
C20 N2 B1 129.7(4) . . ?
N1 N2 B1 121.5(3) . . ?
C30 N4 N3 109.5(3) . . ?
C30 N4 B1 130.0(4) . . ?
N3 N4 B1 120.4(3) . . ?
C25 N6 N5 110.0(3) . . ?
C25 N6 B1 130.7(4) . . ?
N5 N6 B1 119.1(3) . . ?
C18 N1 N2 107.3(3) . . ?
C18 N1 W1 134.2(3) . . ?
N2 N1 W1 117.7(2) . . ?
C33 N13 N14 105.7(4) . . ?
C33 N13 W2 135.4(3) . . ?
N14 N13 W2 118.8(3) . . ?
C40 N10 N9 109.6(3) . . ?
C40 N10 B2 130.3(4) . . ?
N9 N10 B2 120.1(3) . . ?
O1 C2 W1 175.2(4) . . ?
C35 N14 N13 110.5(4) . . ?
C35 N14 B2 129.6(4) . . ?
N13 N14 B2 119.9(3) . . ?
C9 N8 C13 119.3(4) . . ?
C4 C1 W1 167.3(3) . . ?
C4 N7 C8 124.7(4) . . ?
C4 N7 H7 117.7 . . ?
C8 N7 H7 117.7 . . ?
C13 C14 W2 166.8(4) . . ?
O2 C3 W1 174.2(4) . . ?
O3 C15 W2 178.6(5) . . ?
N8 C13 C12 120.8(4) . . ?
N8 C13 C14 118.4(4) . . ?
C12 C13 C14 120.8(4) . . ?
O4 C16 W2 177.0(4) . . ?
N3 C28 C29 109.0(4) . . ?
N3 C28 C27 122.3(4) . . ?
C29 C28 C27 128.7(4) . . ?
N11 C43 C44 109.2(4) . . ?
N11 C43 C42 123.1(4) . . ?
C44 C43 C42 127.7(4) . . ?
N12 C45 C44 107.0(4) . . ?
N12 C45 C46 122.7(5) . . ?
C44 C45 C46 130.3(4) . . ?
N6 B1 N2 108.7(4) . . ?
N6 B1 N4 108.2(3) . . ?
N2 B1 N4 109.1(4) . . ?
N6 B1 H1 112(2) . . ?
N2 B1 H1 108(2) . . ?
N4 B1 H1 111(2) . . ?
C28 C27 H27A 109.5 . . ?
C28 C27 H27B 109.5 . . ?
H27A C27 H27B 109.5 . . ?
C28 C27 H27C 109.5 . . ?
H27A C27 H27C 109.5 . . ?
H27B C27 H27C 109.5 . . ?
C6 C5 C4 119.9(4) . . ?
C6 C5 H5 120.1 . . ?
C4 C5 H5 120.1 . . ?
N1 C18 C19 109.0(4) . . ?
N1 C18 C17 123.2(4) . . ?
C19 C18 C17 127.9(4) . . ?
N9 C38 C39 109.6(4) . . ?
N9 C38 C37 122.5(4) . . ?
C39 C38 C37 127.8(4) . . ?
C11 C10 C9 118.2(4) . . ?
C11 C10 H10 120.9 . . ?
C9 C10 H10 120.9 . . ?
N8 C9 C10 122.8(4) . . ?
N8 C9 C8 113.9(4) . . ?
C10 C9 C8 123.3(4) . . ?
C7 C6 C5 120.3(4) . . ?
C7 C6 H6 119.8 . . ?
C5 C6 H6 119.8 . . ?
N2 C20 C19 108.0(4) . . ?
N2 C20 C21 121.8(4) . . ?
C19 C20 C21 130.2(4) . . ?
C18 C17 H17A 109.5 . . ?
C18 C17 H17B 109.5 . . ?
H17A C17 H17B 109.5 . . ?
C18 C17 H17C 109.5 . . ?
H17A C17 H17C 109.5 . . ?
H17B C17 H17C 109.5 . . ?
N7 C4 C5 117.1(4) . . ?
N7 C4 C1 118.4(4) . . ?
C5 C4 C1 124.4(4) . . ?
C11 C12 C13 118.6(4) . . ?
C11 C12 H12 120.7 . . ?
C13 C12 H12 120.7 . . ?
C30 C29 C28 106.8(4) . . ?
C30 C29 H29 126.6 . . ?
C28 C29 H29 126.6 . . ?
C20 C19 C18 107.0(4) . . ?
C20 C19 H19 126.5 . . ?
C18 C19 H19 126.5 . . ?
C43 C42 H42A 109.5 . . ?
C43 C42 H42B 109.5 . . ?
H42A C42 H42B 109.5 . . ?
C43 C42 H42C 109.5 . . ?
H42A C42 H42C 109.5 . . ?
H42B C42 H42C 109.5 . . ?
C23 C22 H22A 109.5 . . ?
C23 C22 H22B 109.5 . . ?
H22A C22 H22B 109.5 . . ?
C23 C22 H22C 109.5 . . ?
H22A C22 H22C 109.5 . . ?
H22B C22 H22C 109.5 . . ?
N6 C25 C24 107.5(4) . . ?
N6 C25 C26 123.3(4) . . ?
C24 C25 C26 129.2(4) . . ?
C8 C7 C6 119.2(4) . . ?
C8 C7 H7A 120.4 . . ?
C6 C7 H7A 120.4 . . ?
N4 C30 C29 107.8(4) . . ?
N4 C30 C31 122.3(4) . . ?
C29 C30 C31 129.9(4) . . ?
N7 C8 C7 118.8(4) . . ?
N7 C8 C9 114.2(4) . . ?
C7 C8 C9 127.1(4) . . ?
N10 C40 C39 107.6(4) . . ?
N10 C40 C41 122.7(4) . . ?
C39 C40 C41 129.7(4) . . ?
N13 C33 C34 109.9(5) . . ?
N13 C33 C32 122.4(5) . . ?
C34 C33 C32 127.7(5) . . ?
N5 C23 C24 109.2(4) . . ?
N5 C23 C22 122.0(4) . . ?
C24 C23 C22 128.8(4) . . ?
N12 B2 N14 110.0(4) . . ?
N12 B2 N10 108.9(4) . . ?
N14 B2 N10 108.5(4) . . ?
N12 B2 H2 109(2) . . ?
N14 B2 H2 114(2) . . ?
N10 B2 H2 107(2) . . ?
C12 C11 C10 120.3(4) . . ?
C12 C11 H11 119.9 . . ?
C10 C11 H11 119.9 . . ?
C25 C24 C23 106.9(4) . . ?
C25 C24 H24 126.6 . . ?
C23 C24 H24 126.6 . . ?
C45 C46 H46A 109.5 . . ?
C45 C46 H46B 109.5 . . ?
H46A C46 H46B 109.5 . . ?
C45 C46 H46C 109.5 . . ?
H46A C46 H46C 109.5 . . ?
H46B C46 H46C 109.5 . . ?
N14 C35 C34 106.9(4) . . ?
N14 C35 C36 122.8(5) . . ?
C34 C35 C36 130.2(5) . . ?
C45 C44 C43 106.8(4) . . ?
C45 C44 H44 126.6 . . ?
C43 C44 H44 126.6 . . ?
C38 C37 H37A 109.5 . . ?
C38 C37 H37B 109.5 . . ?
H37A C37 H37B 109.5 . . ?
C38 C37 H37C 109.5 . . ?
H37A C37 H37C 109.5 . . ?
H37B C37 H37C 109.5 . . ?
C33 C34 C35 106.9(4) . . ?
C33 C34 H34 126.5 . . ?
C35 C34 H34 126.5 . . ?
F4 B3 F1 116.7(6) . . ?
F4 B3 F3 110.6(5) . . ?
F1 B3 F3 108.1(5) . . ?
F4 B3 F2 111.9(6) . . ?
F1 B3 F2 105.3(5) . . ?
F3 B3 F2 103.3(5) . . ?
C20 C21 H21A 109.5 . . ?
C20 C21 H21B 109.5 . . ?
H21A C21 H21B 109.5 . . ?
C20 C21 H21C 109.5 . . ?
H21A C21 H21C 109.5 . . ?
H21B C21 H21C 109.5 . . ?
C33 C32 H32A 109.5 . . ?
C33 C32 H32B 109.5 . . ?
H32A C32 H32B 109.5 . . ?
C33 C32 H32C 109.5 . . ?
H32A C32 H32C 109.5 . . ?
H32B C32 H32C 109.5 . . ?
C25 C26 H26A 109.5 . . ?
C25 C26 H26B 109.5 . . ?
H26A C26 H26B 109.5 . . ?
C25 C26 H26C 109.5 . . ?
H26A C26 H26C 109.5 . . ?
H26B C26 H26C 109.5 . . ?
C38 C39 C40 106.4(4) . . ?
C38 C39 H39 126.8 . . ?
C40 C39 H39 126.8 . . ?
C40 C41 H41A 109.5 . . ?
C40 C41 H41B 109.5 . . ?
H41A C41 H41B 109.5 . . ?
C40 C41 H41C 109.5 . . ?
H41A C41 H41C 109.5 . . ?
H41B C41 H41C 109.5 . . ?
C30 C31 H31A 109.5 . . ?
C30 C31 H31B 109.5 . . ?
H31A C31 H31B 109.5 . . ?
C30 C31 H31C 109.5 . . ?
H31A C31 H31C 109.5 . . ?
H31B C31 H31C 109.5 . . ?
C35 C36 H36A 109.5 . . ?
C35 C36 H36B 109.5 . . ?
H36A C36 H36B 109.5 . . ?
C35 C36 H36C 109.5 . . ?
H36A C36 H36C 109.5 . . ?
H36B C36 H36C 109.5 . . ?

loop_
_geom_bond_atom_site_label_1
_geom_bond_atom_site_label_2
_geom_bond_distance
_geom_bond_site_symmetry_2
_geom_bond_publ_flag
W1 C1 1.831(4) . ?
W1 C2 2.002(5) . ?
W1 C3 2.005(5) . ?
W1 N5 2.190(3) . ?
W1 N3 2.196(3) . ?
W1 N1 2.270(3) . ?
W2 C14 1.818(5) . ?
W2 C16 1.981(5) . ?
W2 C15 1.998(5) . ?
W2 N11 2.194(3) . ?
W2 N9 2.202(3) . ?
W2 N13 2.263(4) . ?
N3 C28 1.353(5) . ?
N3 N4 1.365(5) . ?
N5 C23 1.352(5) . ?
N5 N6 1.372(5) . ?
N9 C38 1.340(5) . ?
N9 N10 1.368(5) . ?
N11 C43 1.341(5) . ?
N11 N12 1.373(5) . ?
N12 C45 1.360(6) . ?
N12 B2 1.527(6) . ?
F3 B3 1.379(7) . ?
N2 C20 1.359(5) . ?
N2 N1 1.376(5) . ?
N2 B1 1.536(6) . ?
N4 C30 1.345(5) . ?
N4 B1 1.539(6) . ?
N6 C25 1.350(5) . ?
N6 B1 1.534(6) . ?
N1 C18 1.344(5) . ?
N13 C33 1.343(6) . ?
N13 N14 1.384(5) . ?
N10 C40 1.344(6) . ?
N10 B2 1.548(6) . ?
O2 C3 1.151(5) . ?
C2 O1 1.143(5) . ?
N14 C35 1.341(6) . ?
N14 B2 1.542(7) . ?
O4 C16 1.154(5) . ?
N8 C9 1.337(5) . ?
N8 C13 1.344(5) . ?
O3 C15 1.154(5) . ?
C1 C4 1.437(6) . ?
F1 B3 1.361(7) . ?
N7 C4 1.344(5) . ?
N7 C8 1.352(5) . ?
N7 H7 0.8600 . ?
C14 C13 1.447(6) . ?
F2 B3 1.431(8) . ?
C13 C12 1.416(6) . ?
C28 C29 1.376(6) . ?
C28 C27 1.488(6) . ?
C43 C44 1.393(6) . ?
C43 C42 1.481(7) . ?
C45 C44 1.381(7) . ?
C45 C46 1.492(7) . ?
B1 H1 1.09(4) . ?
C27 H27A 0.9600 . ?
C27 H27B 0.9600 . ?
C27 H27C 0.9600 . ?
C5 C6 1.386(6) . ?
C5 C4 1.387(6) . ?
C5 H5 0.9300 . ?
C18 C19 1.388(6) . ?
C18 C17 1.481(7) . ?
C38 C39 1.375(7) . ?
C38 C37 1.491(6) . ?
C10 C11 1.377(6) . ?
C10 C9 1.384(6) . ?
C10 H10 0.9300 . ?
C9 C8 1.470(6) . ?
C6 C7 1.382(6) . ?
C6 H6 0.9300 . ?
C20 C19 1.365(7) . ?
C20 C21 1.489(7) . ?
C17 H17A 0.9600 . ?
C17 H17B 0.9600 . ?
C17 H17C 0.9600 . ?
F4 B3 1.283(7) . ?
C12 C11 1.372(6) . ?
C12 H12 0.9300 . ?
C29 C30 1.373(6) . ?
C29 H29 0.9300 . ?
C19 H19 0.9300 . ?
C42 H42A 0.9600 . ?
C42 H42B 0.9600 . ?
C42 H42C 0.9600 . ?
C22 C23 1.488(6) . ?
C22 H22A 0.9600 . ?
C22 H22B 0.9600 . ?
C22 H22C 0.9600 . ?
C25 C24 1.370(6) . ?
C25 C26 1.481(6) . ?
C7 C8 1.367(6) . ?
C7 H7A 0.9300 . ?
C30 C31 1.494(7) . ?
C40 C39 1.381(6) . ?
C40 C41 1.494(7) . ?
C33 C34 1.379(7) . ?
C33 C32 1.491(8) . ?
C23 C24 1.388(7) . ?
B2 H2 1.06(4) . ?
C11 H11 0.9300 . ?
C24 H24 0.9300 . ?
C46 H46A 0.9600 . ?
C46 H46B 0.9600 . ?
C46 H46C 0.9600 . ?
C35 C34 1.382(7) . ?
C35 C36 1.485(7) . ?
C44 H44 0.9300 . ?
C37 H37A 0.9600 . ?
C37 H37B 0.9600 . ?
C37 H37C 0.9600 . ?
C34 H34 0.9300 . ?
C21 H21A 0.9600 . ?
C21 H21B 0.9600 . ?
C21 H21C 0.9600 . ?
C32 H32A 0.9600 . ?
C32 H32B 0.9600 . ?
C32 H32C 0.9600 . ?
C26 H26A 0.9600 . ?
C26 H26B 0.9600 . ?
C26 H26C 0.9600 . ?
C39 H39 0.9300 . ?
C41 H41A 0.9600 . ?
C41 H41B 0.9600 . ?
C41 H41C 0.9600 . ?
C31 H31A 0.9600 . ?
C31 H31B 0.9600 . ?
C31 H31C 0.9600 . ?
C36 H36A 0.9600 . ?
C36 H36B 0.9600 . ?
C36 H36C 0.9600 . ?

loop_
_smtbx_masks_void_nr
_smtbx_masks_void_average_x
_smtbx_masks_void_average_y
_smtbx_masks_void_average_z
_smtbx_masks_void_volume
_smtbx_masks_void_count_electrons
_smtbx_masks_void_content
1 0.000 0.000 0.000 317.5 80.4 ?
2 0.000 0.000 0.500 257.5 76.7 ?
3 0.000 0.500 0.500 317.5 80.4 ?
4 0.000 0.500 0.000 257.5 76.7 ?
5 0.448 0.117 0.389 7.3 0.0 ?
6 0.448 0.383 0.889 7.3 0.0 ?
7 0.552 0.617 0.111 7.3 0.0 ?
8 0.552 0.883 0.611 7.3 0.0 ?
